data_7102198
loop_
_publ_author_name
'Li, Xiaofang'
'Nishiura, Masayoshi'
'Mori, Kyouichi'
'Mashiko, Tomohiro'
'Hou, Zhaomin'

_publ_section_title
;
 Cationic scandium aminobenzyl complexes. Synthesis, structure and
 unprecedented catalysis of copolymerization of 1-hexene and
 dicyclopentadiene.
;
_journal_issue 40
_journal_name_full 'Chemical communications (Cambridge, England)'
_journal_page_first 4137
_journal_page_last 4139
_journal_paper_doi 10.1039/b708534f
_journal_year 2007
_chemical_formula_sum 'C45 H33 B F20 N Sc Si'
_chemical_formula_weight 1051.58
_chemical_name_common (Cp'ScBz)(B(C6F5)4)
_chemical_name_systematic
;
?
;
_space_group_IT_number 33
_symmetry_cell_setting orthorhombic
_symmetry_space_group_name_Hall 'P 2c -2n'
_symmetry_space_group_name_H-M 'P n a 21'
_atom_sites_solution_hydrogens geom
_atom_sites_solution_primary direct
_atom_sites_solution_secondary difmap
_audit_creation_method SHELXL-97
_cell_angle_alpha 90.00
_cell_angle_beta 90.00
_cell_angle_gamma 90.00
_cell_formula_units_Z 4
_cell_length_a 17.823(4)
_cell_length_b 10.479(3)
_cell_length_c 23.866(6)
_cell_measurement_temperature 173(2)
_cell_volume 4457.2(19)
_computing_cell_refinement 'Bruker SMART'
_computing_data_collection 'Bruker SMART'
_computing_data_reduction 'Bruker SHELXTL'
_computing_molecular_graphics 'Bruker SHELXTL'
_computing_publication_material 'Bruker SHELXTL'
_computing_structure_refinement 'SHELXL-97 (Sheldrick, 1997)'
_computing_structure_solution 'SHELXS-97 (Sheldrick, 1990)'
_diffrn_ambient_temperature 173(2)
_diffrn_measured_fraction_theta_full 0.997
_diffrn_measured_fraction_theta_max 0.997
_diffrn_measurement_device_type 'CCD area detector'
_diffrn_measurement_method 'phi and omega scans'
_diffrn_radiation_monochromator graphite
_diffrn_radiation_source 'fine-focus sealed tube'
_diffrn_radiation_type MoK\a
_diffrn_radiation_wavelength 0.71073
_diffrn_reflns_av_R_equivalents 0.0404
_diffrn_reflns_av_sigmaI/netI 0.0686
_diffrn_reflns_limit_h_max 17
_diffrn_reflns_limit_h_min -21
_diffrn_reflns_limit_k_max 11
_diffrn_reflns_limit_k_min -12
_diffrn_reflns_limit_l_max 28
_diffrn_reflns_limit_l_min -28
_diffrn_reflns_number 22032
_diffrn_reflns_theta_full 25.06
_diffrn_reflns_theta_max 25.06
_diffrn_reflns_theta_min 1.71
_exptl_absorpt_coefficient_mu 0.311
_exptl_absorpt_correction_T_max 0.9125
_exptl_absorpt_correction_T_min 0.8476
_exptl_absorpt_correction_type multi-scan
_exptl_absorpt_process_details SADABS
_exptl_crystal_colour yellow
_exptl_crystal_density_diffrn 1.567
_exptl_crystal_density_method 'not measured'
_exptl_crystal_description block
_exptl_crystal_F_000 2120
_exptl_crystal_size_max 0.55
_exptl_crystal_size_mid 0.40
_exptl_crystal_size_min 0.30
_refine_diff_density_max 0.340
_refine_diff_density_min -0.242
_refine_diff_density_rms 0.035
_refine_ls_abs_structure_details 'Flack H D (1983), Acta Cryst. A39, 876-881'
_refine_ls_abs_structure_Flack -0.02(2)
_refine_ls_extinction_method none
_refine_ls_goodness_of_fit_ref 0.979
_refine_ls_hydrogen_treatment none
_refine_ls_matrix_type full
_refine_ls_number_parameters 631
_refine_ls_number_reflns 7718
_refine_ls_number_restraints 1
_refine_ls_restrained_S_all 0.979
_refine_ls_R_factor_all 0.0696
_refine_ls_R_factor_gt 0.0345
_refine_ls_shift/su_max 0.008
_refine_ls_shift/su_mean 0.000
_refine_ls_structure_factor_coef Fsqd
_refine_ls_weighting_details 'calc w=1/[\s^2^(Fo^2^)+(0.0000P)^2^+0.0000P] where P=(Fo^2^+2Fc^2^)/3'
_refine_ls_weighting_scheme calc
_refine_ls_wR_factor_gt 0.0366
_refine_ls_wR_factor_ref 0.0402
_reflns_number_gt 5002
_reflns_number_total 7718
_reflns_threshold_expression >2sigma(I)
_cod_data_source_file b708534f.txt
_cod_data_source_block 2a
_cod_original_sg_symbol_H-M Pna2(1)
_cod_database_code 7102198

loop_
_symmetry_equiv_pos_as_xyz
'x, y, z'
'-x, -y, z+1/2'
'x+1/2, -y+1/2, z'
'-x+1/2, y+1/2, z+1/2'

loop_
_atom_site_label
_atom_site_type_symbol
_atom_site_fract_x
_atom_site_fract_y
_atom_site_fract_z
_atom_site_U_iso_or_equiv
_atom_site_adp_type
_atom_site_occupancy
_atom_site_symmetry_multiplicity
_atom_site_calc_flag
_atom_site_refinement_flags
Sc1 Sc 0.45683(3) 0.36737(5) 0.24366(3) 0.03803(15) Uani 1 1 d .
Si1 Si 0.63380(5) 0.57280(9) 0.24153(7) 0.0701(3) Uani 1 1 d .
N1 N 0.45269(18) 0.2620(3) 0.32815(11) 0.0506(8) Uani 1 1 d .
F1 F 0.47121(9) 0.29000(14) 0.14800(7) 0.0418(5) Uani 1 1 d .
F2 F 0.56453(8) 0.25112(13) 0.22690(7) 0.0447(5) Uani 1 1 d .
F3 F 0.65896(10) 0.04433(16) 0.22698(8) 0.0634(6) Uani 1 1 d .
F4 F 0.65425(11) -0.11975(17) 0.13782(8) 0.0705(6) Uani 1 1 d .
F5 F 0.56478(10) -0.07492(16) 0.05260(8) 0.0560(5) Uani 1 1 d .
F6 F 0.41187(11) -0.09231(15) 0.08876(8) 0.0596(6) Uani 1 1 d .
F7 F 0.31182(13) -0.2458(2) 0.04594(10) 0.0889(8) Uani 1 1 d .
F8 F 0.26240(13) -0.21719(18) -0.06136(10) 0.0994(9) Uani 1 1 d .
F9 F 0.31923(12) -0.02602(17) -0.12426(9) 0.0822(7) Uani 1 1 d .
F10 F 0.41682(10) 0.13727(17) -0.08098(7) 0.0583(6) Uani 1 1 d .
F11 F 0.54744(10) -0.00770(17) -0.06336(7) 0.0604(6) Uani 1 1 d .
F12 F 0.67398(11) 0.04946(19) -0.11347(9) 0.0823(7) Uani 1 1 d .
F13 F 0.75279(11) 0.25929(18) -0.08444(8) 0.0819(7) Uani 1 1 d .
F14 F 0.69951(12) 0.41543(19) -0.00279(10) 0.0855(7) Uani 1 1 d .
F15 F 0.57164(10) 0.36007(15) 0.04902(8) 0.0617(6) Uani 1 1 d .
F16 F 0.46816(11) 0.39875(17) -0.03497(7) 0.0658(6) Uani 1 1 d .
F17 F 0.35432(13) 0.55468(18) -0.03865(9) 0.0809(7) Uani 1 1 d .
F18 F 0.23233(11) 0.51743(17) 0.02890(9) 0.0763(7) Uani 1 1 d .
F19 F 0.23033(11) 0.31515(17) 0.09957(9) 0.0707(6) Uani 1 1 d .
F20 F 0.34356(9) 0.15214(16) 0.10126(8) 0.0556(5) Uani 1 1 d .
B1 B 0.4746(2) 0.1463(3) 0.03138(15) 0.0382(10) Uani 1 1 d .
C1 C 0.34517(15) 0.2793(2) 0.24143(16) 0.0533(9) Uani 1 1 d .
H1A H 0.3110 0.3082 0.2716 0.064 Uiso 1 1 calc R
H1B H 0.3204 0.2828 0.2043 0.064 Uiso 1 1 calc R
C2 C 0.38361(18) 0.1572(3) 0.25328(15) 0.0469(10) Uani 1 1 d .
C3 C 0.43844(19) 0.1468(3) 0.29563(14) 0.0451(9) Uani 1 1 d .
C4 C 0.4790(2) 0.0347(3) 0.30284(15) 0.0551(11) Uani 1 1 d .
H4 H 0.5162 0.0297 0.3313 0.066 Uiso 1 1 calc R
C5 C 0.4657(2) -0.0678(3) 0.26944(18) 0.0681(13) Uani 1 1 d .
H5 H 0.4929 -0.1446 0.2753 0.082 Uiso 1 1 calc R
C6 C 0.4139(2) -0.0614(3) 0.22759(17) 0.0715(13) Uani 1 1 d .
H6 H 0.4055 -0.1336 0.2044 0.086 Uiso 1 1 calc R
C7 C 0.3736(2) 0.0486(3) 0.21871(14) 0.0598(11) Uani 1 1 d .
H7 H 0.3384 0.0518 0.1888 0.072 Uiso 1 1 calc R
C8 C 0.5240(2) 0.2590(3) 0.35905(15) 0.0672(11) Uani 1 1 d .
H8A H 0.5210 0.1951 0.3890 0.101 Uiso 1 1 calc R
H8B H 0.5337 0.3431 0.3755 0.101 Uiso 1 1 calc R
H8C H 0.5648 0.2367 0.3334 0.101 Uiso 1 1 calc R
C9 C 0.3915(2) 0.2852(3) 0.37047(14) 0.0706(12) Uani 1 1 d .
H9A H 0.3426 0.2811 0.3519 0.106 Uiso 1 1 calc R
H9B H 0.3982 0.3698 0.3873 0.106 Uiso 1 1 calc R
H9C H 0.3940 0.2199 0.3998 0.106 Uiso 1 1 calc R
C10 C 0.52903(15) 0.5618(2) 0.23902(17) 0.0394(8) Uani 1 1 d .
C11 C 0.4816(2) 0.5716(3) 0.28651(14) 0.0421(9) Uani 1 1 d .
C12 C 0.4074(2) 0.5776(3) 0.26931(16) 0.0438(10) Uani 1 1 d .
C13 C 0.4056(2) 0.5717(3) 0.21074(15) 0.0394(9) Uani 1 1 d .
C14 C 0.4796(2) 0.5642(3) 0.19160(14) 0.0403(9) Uani 1 1 d .
C15 C 0.5060(2) 0.5953(3) 0.34605(13) 0.0674(12) Uani 1 1 d .
H15A H 0.5078 0.6874 0.3531 0.101 Uiso 1 1 calc R
H15B H 0.5559 0.5584 0.3520 0.101 Uiso 1 1 calc R
H15C H 0.4701 0.5556 0.3718 0.101 Uiso 1 1 calc R
C16 C 0.3400(2) 0.5983(3) 0.30583(16) 0.0750(13) Uani 1 1 d .
H16A H 0.3245 0.6879 0.3036 0.113 Uiso 1 1 calc R
H16B H 0.3527 0.5771 0.3447 0.113 Uiso 1 1 calc R
H16C H 0.2989 0.5436 0.2931 0.113 Uiso 1 1 calc R
C17 C 0.33650(19) 0.5839(3) 0.17470(15) 0.0620(12) Uani 1 1 d .
H17A H 0.2922 0.5591 0.1964 0.093 Uiso 1 1 calc R
H17B H 0.3413 0.5280 0.1420 0.093 Uiso 1 1 calc R
H17C H 0.3311 0.6726 0.1623 0.093 Uiso 1 1 calc R
C18 C 0.5004(2) 0.5706(3) 0.13088(14) 0.0633(11) Uani 1 1 d .
H18A H 0.4586 0.5387 0.1081 0.095 Uiso 1 1 calc R
H18B H 0.5449 0.5180 0.1242 0.095 Uiso 1 1 calc R
H18C H 0.5112 0.6593 0.1206 0.095 Uiso 1 1 calc R
C19 C 0.6769(2) 0.5557(4) 0.17075(17) 0.1104(17) Uani 1 1 d .
H19A H 0.6541 0.6175 0.1450 0.166 Uiso 1 1 calc R
H19B H 0.6682 0.4691 0.1567 0.166 Uiso 1 1 calc R
H19C H 0.7310 0.5715 0.1733 0.166 Uiso 1 1 calc R
C20 C 0.6592(2) 0.7324(3) 0.26893(19) 0.1195(19) Uani 1 1 d .
H20A H 0.7130 0.7471 0.2634 0.179 Uiso 1 1 calc R
H20B H 0.6475 0.7366 0.3090 0.179 Uiso 1 1 calc R
H20C H 0.6305 0.7979 0.2489 0.179 Uiso 1 1 calc R
C21 C 0.6769(2) 0.4521(3) 0.28960(17) 0.0926(15) Uani 1 1 d .
H21A H 0.7304 0.4711 0.2944 0.139 Uiso 1 1 calc R
H21B H 0.6711 0.3667 0.2735 0.139 Uiso 1 1 calc R
H21C H 0.6518 0.4555 0.3261 0.139 Uiso 1 1 calc R
C22 C 0.51295(16) 0.1104(3) 0.09226(13) 0.0355(8) Uani 1 1 d .
C23 C 0.51686(17) 0.1846(3) 0.13983(14) 0.0333(8) Uani 1 1 d .
C24 C 0.56406(18) 0.1635(3) 0.18362(13) 0.0358(8) Uani 1 1 d .
C25 C 0.61190(18) 0.0614(3) 0.18422(14) 0.0434(9) Uani 1 1 d .
C26 C 0.60848(19) -0.0198(3) 0.13935(15) 0.0450(9) Uani 1 1 d .
C27 C 0.56164(18) 0.0064(3) 0.09575(14) 0.0390(8) Uani 1 1 d .
C28 C 0.42121(17) 0.0299(3) 0.00556(14) 0.0388(8) Uani 1 1 d .
C29 C 0.3920(2) -0.0717(3) 0.03566(15) 0.0473(10) Uani 1 1 d .
C30 C 0.3390(2) -0.1527(3) 0.01404(17) 0.0563(11) Uani 1 1 d .
C31 C 0.3147(2) -0.1388(3) -0.03972(18) 0.0591(11) Uani 1 1 d .
C32 C 0.3425(2) -0.0421(3) -0.07129(16) 0.0528(11) Uani 1 1 d .
C33 C 0.39321(19) 0.0395(3) -0.04777(14) 0.0453(10) Uani 1 1 d .
C34 C 0.54972(17) 0.1765(3) -0.00586(13) 0.0375(8) Uani 1 1 d .
C35 C 0.58154(19) 0.1017(3) -0.04741(14) 0.0445(10) Uani 1 1 d .
C36 C 0.6472(2) 0.1276(4) -0.07359(15) 0.0546(10) Uani 1 1 d .
C37 C 0.6871(2) 0.2350(4) -0.05930(16) 0.0552(11) Uani 1 1 d .
C38 C 0.6597(2) 0.3114(4) -0.01844(16) 0.0546(10) Uani 1 1 d .
C39 C 0.5939(2) 0.2813(3) 0.00696(14) 0.0451(9) Uani 1 1 d .
C40 C 0.41347(18) 0.2646(3) 0.03389(12) 0.0357(8) Uani 1 1 d .
C41 C 0.4107(2) 0.3720(3) -0.00019(13) 0.0456(9) Uani 1 1 d .
C42 C 0.3513(2) 0.4565(3) -0.00234(16) 0.0531(10) Uani 1 1 d .
C43 C 0.2908(2) 0.4389(3) 0.03004(15) 0.0495(10) Uani 1 1 d .
C44 C 0.2906(2) 0.3352(3) 0.06630(15) 0.0488(10) Uani 1 1 d .
C45 C 0.3495(2) 0.2525(3) 0.06631(14) 0.0413(9) Uani 1 1 d .

loop_
_atom_site_aniso_label
_atom_site_aniso_U_11
_atom_site_aniso_U_22
_atom_site_aniso_U_33
_atom_site_aniso_U_23
_atom_site_aniso_U_13
_atom_site_aniso_U_12
Sc1 0.0419(4) 0.0377(3) 0.0344(4) -0.0004(4) 0.0005(4) 0.0010(3)
Si1 0.0453(6) 0.0653(7) 0.0999(9) 0.0091(8) -0.0096(8) -0.0102(6)
N1 0.064(2) 0.052(2) 0.0357(19) 0.0074(15) -0.0016(17) 0.0051(17)
F1 0.0495(13) 0.0394(10) 0.0363(12) -0.0037(9) -0.0046(10) 0.0072(10)
F2 0.0454(12) 0.0487(10) 0.0400(12) -0.0081(9) -0.0063(10) 0.0010(9)
F3 0.0592(13) 0.0711(13) 0.0599(16) -0.0035(11) -0.0202(12) 0.0197(11)
F4 0.0731(15) 0.0631(13) 0.0753(15) -0.0073(12) -0.0114(12) 0.0327(12)
F5 0.0699(14) 0.0494(11) 0.0488(13) -0.0158(11) -0.0062(12) 0.0199(11)
F6 0.0792(15) 0.0526(12) 0.0471(14) 0.0063(10) -0.0083(12) -0.0130(11)
F7 0.104(2) 0.0634(14) 0.099(2) 0.0099(14) -0.0141(16) -0.0323(14)
F8 0.099(2) 0.0685(15) 0.130(2) -0.0107(14) -0.0585(17) -0.0186(14)
F9 0.0960(18) 0.0862(16) 0.0645(17) -0.0149(13) -0.0399(14) 0.0053(14)
F10 0.0635(15) 0.0706(13) 0.0408(13) 0.0020(11) -0.0057(11) -0.0003(12)
F11 0.0571(14) 0.0683(14) 0.0557(14) -0.0257(11) 0.0061(11) 0.0019(12)
F12 0.0735(16) 0.1085(17) 0.0649(16) -0.0221(14) 0.0231(13) 0.0149(14)
F13 0.0562(15) 0.1102(17) 0.0794(18) 0.0170(15) 0.0211(13) -0.0023(14)
F14 0.0733(16) 0.0836(15) 0.0997(19) -0.0020(15) 0.0155(14) -0.0316(14)
F15 0.0713(14) 0.0545(12) 0.0593(14) -0.0153(11) 0.0091(11) -0.0155(11)
F16 0.0819(16) 0.0668(13) 0.0486(13) 0.0166(10) 0.0200(13) 0.0199(13)
F17 0.1059(19) 0.0605(14) 0.0762(17) 0.0210(13) -0.0037(14) 0.0270(14)
F18 0.0614(15) 0.0628(13) 0.1049(19) -0.0077(13) -0.0175(14) 0.0222(12)
F19 0.0446(13) 0.0807(14) 0.0869(17) -0.0083(13) 0.0131(13) 0.0063(12)
F20 0.0523(12) 0.0583(12) 0.0562(13) 0.0075(11) 0.0107(11) -0.0008(11)
B1 0.040(2) 0.038(2) 0.037(2) -0.0005(19) -0.002(2) 0.000(2)
C1 0.049(2) 0.053(2) 0.058(2) 0.009(2) 0.005(2) 0.0000(17)
C2 0.041(2) 0.048(2) 0.052(3) 0.011(2) 0.011(2) -0.0117(18)
C3 0.052(3) 0.045(2) 0.038(2) 0.0092(19) 0.009(2) -0.009(2)
C4 0.069(3) 0.046(2) 0.050(3) 0.013(2) 0.002(2) 0.004(2)
C5 0.091(4) 0.039(2) 0.074(3) 0.014(2) 0.014(3) 0.005(2)
C6 0.104(4) 0.044(2) 0.067(4) 0.004(2) 0.012(3) -0.016(3)
C7 0.069(3) 0.055(2) 0.055(3) 0.010(2) 0.000(2) -0.030(2)
C8 0.074(3) 0.072(3) 0.056(3) 0.008(2) -0.017(2) 0.002(2)
C9 0.093(3) 0.065(3) 0.053(3) 0.005(2) 0.024(2) 0.009(2)
C10 0.045(2) 0.0282(16) 0.045(2) 0.0028(19) -0.003(2) -0.0017(15)
C11 0.059(3) 0.0317(19) 0.035(2) -0.0035(17) -0.012(2) -0.001(2)
C12 0.051(3) 0.036(2) 0.044(3) -0.0079(19) 0.004(2) 0.009(2)
C13 0.047(3) 0.0273(19) 0.044(3) -0.0031(17) -0.012(2) 0.0025(19)
C14 0.056(3) 0.030(2) 0.035(2) 0.0015(16) 0.003(2) -0.002(2)
C15 0.103(4) 0.052(2) 0.047(3) -0.008(2) -0.016(2) -0.004(2)
C16 0.079(3) 0.072(3) 0.074(3) -0.009(2) 0.012(3) 0.023(2)
C17 0.060(3) 0.057(3) 0.068(3) 0.002(2) -0.024(2) 0.010(2)
C18 0.094(3) 0.049(2) 0.047(3) 0.0074(19) 0.015(2) -0.009(2)
C19 0.053(3) 0.155(4) 0.124(4) 0.010(4) 0.034(3) 0.010(3)
C20 0.099(4) 0.084(3) 0.175(6) 0.010(3) -0.035(3) -0.049(3)
C21 0.048(3) 0.092(3) 0.138(4) 0.019(3) -0.023(3) -0.007(2)
C22 0.035(2) 0.0382(19) 0.034(2) 0.0012(17) 0.0019(16) -0.0020(17)
C23 0.036(2) 0.0256(17) 0.038(2) 0.0018(17) 0.0065(18) 0.0050(16)
C24 0.039(2) 0.042(2) 0.027(2) -0.0060(17) 0.0003(17) -0.0054(18)
C25 0.034(2) 0.052(2) 0.045(2) 0.005(2) -0.0059(19) 0.003(2)
C26 0.051(2) 0.035(2) 0.049(3) -0.0044(19) -0.004(2) 0.0129(19)
C27 0.041(2) 0.036(2) 0.040(2) -0.0062(18) 0.0040(19) 0.0031(18)
C28 0.036(2) 0.039(2) 0.041(2) -0.0099(18) -0.0023(19) 0.0053(18)
C29 0.052(3) 0.040(2) 0.050(3) -0.006(2) -0.008(2) -0.002(2)
C30 0.058(3) 0.039(2) 0.072(3) 0.003(2) -0.007(2) -0.011(2)
C31 0.051(3) 0.046(2) 0.081(3) -0.017(2) -0.025(2) -0.004(2)
C32 0.058(3) 0.049(2) 0.051(3) -0.013(2) -0.019(2) 0.003(2)
C33 0.050(3) 0.045(2) 0.041(3) -0.0005(19) 0.000(2) 0.005(2)
C34 0.040(2) 0.042(2) 0.031(2) -0.0008(16) -0.0019(18) 0.0049(18)
C35 0.041(2) 0.054(2) 0.038(2) -0.0078(19) -0.0020(19) -0.002(2)
C36 0.047(3) 0.074(3) 0.043(3) -0.007(2) 0.006(2) 0.016(2)
C37 0.038(3) 0.079(3) 0.049(3) 0.014(2) 0.005(2) -0.004(2)
C38 0.052(3) 0.057(3) 0.055(3) 0.000(2) -0.001(2) -0.009(2)
C39 0.046(2) 0.050(2) 0.039(2) -0.0013(19) 0.006(2) 0.001(2)
C40 0.040(2) 0.0388(19) 0.028(2) -0.0047(16) 0.0003(18) 0.0007(17)
C41 0.052(2) 0.058(3) 0.027(2) -0.0020(19) 0.0063(19) 0.000(2)
C42 0.064(3) 0.045(2) 0.050(3) 0.000(2) -0.010(2) 0.014(2)
C43 0.038(2) 0.053(3) 0.058(3) -0.015(2) -0.010(2) 0.013(2)
C44 0.039(2) 0.056(3) 0.051(3) -0.014(2) 0.004(2) 0.002(2)
C45 0.041(2) 0.040(2) 0.043(2) -0.0024(18) -0.0043(19) 0.0022(19)

loop_
_atom_type_symbol
_atom_type_description
_atom_type_scat_dispersion_real
_atom_type_scat_dispersion_imag
_atom_type_scat_source
C C 0.0033 0.0016 'International Tables Vol C Tables 4.2.6.8 and 6.1.1.4'
H H 0.0000 0.0000 'International Tables Vol C Tables 4.2.6.8 and 6.1.1.4'
B B 0.0013 0.0007 'International Tables Vol C Tables 4.2.6.8 and 6.1.1.4'
N N 0.0061 0.0033 'International Tables Vol C Tables 4.2.6.8 and 6.1.1.4'
F F 0.0171 0.0103 'International Tables Vol C Tables 4.2.6.8 and 6.1.1.4'
Si Si 0.0817 0.0704 'International Tables Vol C Tables 4.2.6.8 and 6.1.1.4'
Sc Sc 0.2519 0.3716 'International Tables Vol C Tables 4.2.6.8 and 6.1.1.4'

loop_
_geom_angle_atom_site_label_1
_geom_angle_atom_site_label_2
_geom_angle_atom_site_label_3
_geom_angle
C1 Sc1 N1 77.89(13)
C1 Sc1 F2 121.86(8)
N1 Sc1 F2 85.71(8)
C1 Sc1 C10 146.93(10)
N1 Sc1 C10 117.58(12)
F2 Sc1 C10 89.66(8)
C1 Sc1 C11 123.32(13)
N1 Sc1 C11 93.46(11)
F2 Sc1 C11 112.93(10)
C10 Sc1 C11 34.18(11)
C1 Sc1 F1 86.14(11)
N1 Sc1 F1 131.68(8)
F2 Sc1 F1 64.82(6)
C10 Sc1 F1 100.48(11)
C11 Sc1 F1 132.31(10)
C1 Sc1 C14 119.59(12)
N1 Sc1 C14 148.98(11)
F2 Sc1 C14 102.67(10)
C10 Sc1 C14 34.37(10)
C11 Sc1 C14 55.67(9)
F1 Sc1 C14 77.69(9)
C1 Sc1 C12 93.33(12)
N1 Sc1 C12 101.61(12)
F2 Sc1 C12 144.77(10)
C10 Sc1 C12 56.23(11)
C11 Sc1 C12 33.11(10)
F1 Sc1 C12 124.83(10)
C14 Sc1 C12 55.08(11)
C1 Sc1 C13 91.26(11)
N1 Sc1 C13 133.39(12)
F2 Sc1 C13 135.53(10)
C10 Sc1 C13 56.46(10)
C11 Sc1 C13 55.27(11)
F1 Sc1 C13 91.69(9)
C14 Sc1 C13 33.17(10)
C12 Sc1 C13 33.14(8)
C1 Sc1 C2 35.03(9)
N1 Sc1 C2 59.60(11)
F2 Sc1 C2 89.17(8)
C10 Sc1 C2 177.02(13)
C11 Sc1 C2 144.59(12)
F1 Sc1 C2 81.49(9)
C14 Sc1 C2 148.61(12)
C12 Sc1 C2 124.43(12)
C13 Sc1 C2 125.92(11)
C1 Sc1 C3 62.04(10)
N1 Sc1 C3 33.37(9)
F2 Sc1 C3 73.92(8)
C10 Sc1 C3 145.70(12)
C11 Sc1 C3 126.83(12)
F1 Sc1 C3 99.31(9)
C14 Sc1 C3 176.27(11)
C12 Sc1 C3 128.62(11)
C13 Sc1 C3 150.00(12)
C2 Sc1 C3 31.34(9)
C20 Si1 C19 107.82(18)
C20 Si1 C10 108.11(15)
C19 Si1 C10 112.07(19)
C20 Si1 C21 107.05(18)
C19 Si1 C21 108.74(18)
C10 Si1 C21 112.80(16)
C3 N1 C8 113.6(3)
C3 N1 C9 111.4(3)
C8 N1 C9 107.0(3)
C3 N1 Sc1 86.35(17)
C8 N1 Sc1 115.0(2)
C9 N1 Sc1 122.2(2)
C23 F1 Sc1 117.32(17)
C24 F2 Sc1 118.36(17)
C34 B1 C22 100.6(2)
C34 B1 C40 114.5(3)
C22 B1 C40 114.4(3)
C34 B1 C28 114.1(3)
C22 B1 C28 113.3(3)
C40 B1 C28 100.7(2)
C2 C1 Sc1 86.50(18)
C3 C2 C7 116.2(3)
C3 C2 C1 121.7(3)
C7 C2 C1 121.7(3)
C3 C2 Sc1 77.2(2)
C7 C2 Sc1 134.4(2)
C1 C2 Sc1 58.47(15)
C4 C3 C2 121.0(3)
C4 C3 N1 122.9(3)
C2 C3 N1 116.0(3)
C4 C3 Sc1 137.1(2)
C2 C3 Sc1 71.46(19)
N1 C3 Sc1 60.28(15)
C5 C4 C3 120.3(4)
C4 C5 C6 120.6(4)
C5 C6 C7 120.6(4)
C6 C7 C2 121.2(4)
C11 C10 C14 105.3(2)
C11 C10 Si1 124.4(3)
C14 C10 Si1 129.6(3)
C11 C10 Sc1 72.93(17)
C14 C10 Sc1 73.95(17)
Si1 C10 Sc1 125.65(13)
C12 C11 C10 109.6(3)
C12 C11 C15 123.2(4)
C10 C11 C15 126.4(4)
C12 C11 Sc1 74.92(19)
C10 C11 Sc1 72.89(17)
C15 C11 Sc1 126.8(2)
C11 C12 C13 108.4(3)
C11 C12 C16 126.7(4)
C13 C12 C16 124.7(4)
C11 C12 Sc1 71.97(19)
C13 C12 Sc1 73.7(2)
C16 C12 Sc1 124.3(2)
C14 C13 C12 107.9(3)
C14 C13 C17 126.1(4)
C12 C13 C17 125.8(4)
C14 C13 Sc1 72.83(19)
C12 C13 Sc1 73.2(2)
C17 C13 Sc1 124.1(2)
C13 C14 C10 108.8(3)
C13 C14 C18 123.2(3)
C10 C14 C18 127.8(4)
C13 C14 Sc1 74.01(19)
C10 C14 Sc1 71.69(17)
C18 C14 Sc1 124.9(2)
C23 C22 C27 111.1(3)
C23 C22 B1 128.2(3)
C27 C22 B1 119.2(3)
C24 C23 C22 125.0(3)
C24 C23 F1 112.6(3)
C22 C23 F1 122.4(3)
C23 C24 C25 121.4(3)
C23 C24 F2 118.1(3)
C25 C24 F2 120.5(3)
F3 C25 C24 120.3(3)
F3 C25 C26 122.9(3)
C24 C25 C26 116.7(3)
F4 C26 C27 121.0(3)
F4 C26 C25 119.0(3)
C27 C26 C25 120.0(3)
F5 C27 C26 115.7(3)
F5 C27 C22 118.5(3)
C26 C27 C22 125.7(3)
C33 C28 C29 113.6(3)
C33 C28 B1 119.9(3)
C29 C28 B1 125.8(3)
F6 C29 C30 116.1(3)
F6 C29 C28 121.2(3)
C30 C29 C28 122.6(4)
F7 C30 C31 120.2(4)
F7 C30 C29 119.3(4)
C31 C30 C29 120.5(4)
F8 C31 C32 119.7(4)
F8 C31 C30 121.1(4)
C32 C31 C30 119.1(4)
F9 C32 C31 120.3(3)
F9 C32 C33 120.9(4)
C31 C32 C33 118.8(4)
F10 C33 C32 115.9(3)
F10 C33 C28 118.9(3)
C32 C33 C28 125.2(3)
C39 C34 C35 111.9(3)
C39 C34 B1 119.9(3)
C35 C34 B1 127.8(3)
F11 C35 C36 115.4(3)
F11 C35 C34 119.8(3)
C36 C35 C34 124.8(3)
F12 C36 C35 120.8(4)
F12 C36 C37 119.4(4)
C35 C36 C37 119.8(4)
F13 C37 C38 121.8(4)
F13 C37 C36 119.8(4)
C38 C37 C36 118.4(4)
C37 C38 F14 119.1(4)
C37 C38 C39 119.8(4)
F14 C38 C39 121.1(4)
C38 C39 F15 116.2(3)
C38 C39 C34 125.2(3)
F15 C39 C34 118.6(3)
C45 C40 C41 111.9(3)
C45 C40 B1 119.7(3)
C41 C40 B1 127.6(3)
F16 C41 C42 115.3(3)
F16 C41 C40 120.1(3)
C42 C41 C40 124.6(3)
C43 C42 F17 120.6(4)
C43 C42 C41 120.5(3)
F17 C42 C41 118.8(4)
F18 C43 C42 122.3(4)
F18 C43 C44 119.7(4)
C42 C43 C44 118.0(4)
F19 C44 C45 120.9(3)
F19 C44 C43 119.3(3)
C45 C44 C43 119.7(3)
F20 C45 C44 115.9(3)
F20 C45 C40 118.8(3)
C44 C45 C40 125.2(3)

loop_
_geom_bond_atom_site_label_1
_geom_bond_atom_site_label_2
_geom_bond_distance
Sc1 C1 2.195(3)
Sc1 N1 2.300(3)
Sc1 F2 2.3084(16)
Sc1 C10 2.412(3)
Sc1 C11 2.413(3)
Sc1 F1 2.4363(18)
Sc1 C14 2.442(3)
Sc1 C12 2.450(3)
Sc1 C13 2.457(3)
Sc1 C2 2.570(3)
Sc1 C3 2.643(3)
Si1 C20 1.852(3)
Si1 C19 1.864(4)
Si1 C10 1.872(3)
Si1 C21 1.872(3)
N1 C3 1.457(4)
N1 C8 1.470(4)
N1 C9 1.506(4)
F1 C23 1.385(3)
F2 C24 1.382(3)
F3 C25 1.333(3)
F4 C26 1.328(3)
F5 C27 1.338(3)
F6 C29 1.333(3)
F7 C30 1.329(4)
F8 C31 1.345(3)
F9 C32 1.341(4)
F10 C33 1.362(3)
F11 C35 1.352(3)
F12 C36 1.343(3)
F13 C37 1.340(4)
F14 C38 1.354(3)
F15 C39 1.359(3)
F16 C41 1.348(3)
F17 C42 1.346(4)
F18 C43 1.329(3)
F19 C44 1.352(4)
F20 C45 1.347(3)
B1 C34 1.638(4)
B1 C22 1.649(4)
B1 C40 1.652(4)
B1 C28 1.665(4)
C1 C2 1.478(4)
C2 C3 1.410(4)
C2 C7 1.417(4)
C3 C4 1.390(4)
C4 C5 1.358(4)
C5 C6 1.362(4)
C6 C7 1.374(4)
C10 C11 1.418(4)
C10 C14 1.434(4)
C11 C12 1.386(4)
C11 C15 1.507(4)
C12 C13 1.399(4)
C12 C16 1.499(4)
C13 C14 1.398(4)
C13 C17 1.508(4)
C14 C18 1.497(4)
C22 C23 1.378(4)
C22 C27 1.396(4)
C23 C24 1.360(4)
C24 C25 1.368(4)
C25 C26 1.369(4)
C26 C27 1.362(4)
C28 C33 1.371(4)
C28 C29 1.386(4)
C29 C30 1.372(4)
C30 C31 1.362(4)
C31 C32 1.357(5)
C32 C33 1.365(4)
C34 C39 1.385(4)
C34 C35 1.386(4)
C35 C36 1.354(4)
C36 C37 1.374(5)
C37 C38 1.353(5)
C38 C39 1.356(4)
C40 C45 1.384(4)
C40 C41 1.390(4)
C41 C42 1.382(4)
C42 C43 1.338(4)
C43 C44 1.389(4)
C44 C45 1.361(4)
